data_4350182
loop_
_publ_author_name
'Herrera, Juan-Manuel'
'Pope, Simon J. A.'
'Adams, Harry'
'Faulkner, Stephen'
'Ward, Michael D.'

_publ_section_title
;
 Structural and photophysical properties of coordination networks
 combining [Ru(Bpym)(CN)4]2- or [[Ru(CN)4]2(mu-bpym)]4- anions (bpym =
 2,2'-bipyrimidine) with lanthanide(III) cations: sensitized near-infrared
 luminescence from Yb(III), Nd(III), and Er(III) following
 Ru-to-lanthanide energy transfer.
;
_journal_issue 10
_journal_name_full 'Inorganic chemistry'
_journal_page_first 3895
_journal_page_last 3904
_journal_paper_doi 10.1021/ic0521574
_journal_volume 45
_journal_year 2006
_chemical_formula_sum 'C16 H36 N12.5 O16.5 Ru2 Yb1.5'
_chemical_formula_weight 1129.27
_space_group_IT_number 41
_space_group_name_Hall 'A 2 -2ab'
_space_group_name_H-M_alt 'A e a 2'
_symmetry_cell_setting orthorhombic
_symmetry_space_group_name_H-M 'A e a 2'
_atom_sites_solution_hydrogens geom
_atom_sites_solution_primary direct
_atom_sites_solution_secondary difmap
_audit_creation_method SHELXL-97
_cell_angle_alpha 90.00
_cell_angle_beta 90.00
_cell_angle_gamma 90.00
_cell_formula_units_Z 8
_cell_length_a 24.9856(6)
_cell_length_b 21.9719(5)
_cell_length_c 13.4830(3)
_cell_measurement_reflns_used 8585
_cell_measurement_temperature 150(2)
_cell_measurement_theta_max 60.653
_cell_measurement_theta_min 4.938
_cell_volume 7401.9(3)
_computing_cell_refinement 'Bruker SMART'
_computing_data_collection 'Bruker SMART'
_computing_data_reduction 'Bruker SAINT'
_computing_molecular_graphics 'Bruker SHELXTL'
_computing_publication_material 'Bruker SHELXTL'
_computing_structure_refinement 'SHELXL-97 (Sheldrick, 1997)'
_computing_structure_solution 'SHELXS-97 (Sheldrick, 1990)'
_diffrn_ambient_temperature 150(2)
_diffrn_measured_fraction_theta_full 0.998
_diffrn_measured_fraction_theta_max 0.998
_diffrn_measurement_device_type 'CCD area detector'
_diffrn_measurement_method 'phi and omega scans'
_diffrn_radiation_monochromator graphite
_diffrn_radiation_source 'fine-focus sealed tube'
_diffrn_radiation_type MoK\a
_diffrn_radiation_wavelength 0.71073
_diffrn_reflns_av_R_equivalents 0.0440
_diffrn_reflns_av_sigmaI/netI 0.0479
_diffrn_reflns_limit_h_max 35
_diffrn_reflns_limit_h_min -35
_diffrn_reflns_limit_k_max 30
_diffrn_reflns_limit_k_min -31
_diffrn_reflns_limit_l_max 19
_diffrn_reflns_limit_l_min -19
_diffrn_reflns_number 53729
_diffrn_reflns_theta_full 30.51
_diffrn_reflns_theta_max 30.51
_diffrn_reflns_theta_min 1.63
_diffrn_standards_decay_% 0
_diffrn_standards_interval_count 0
_diffrn_standards_interval_time 0
_diffrn_standards_number 0
_exptl_absorpt_coefficient_mu 4.639
_exptl_absorpt_correction_T_max 0.9129
_exptl_absorpt_correction_T_min 0.4023
_exptl_absorpt_correction_type multi-scan
_exptl_absorpt_process_details SADABS
_exptl_crystal_colour red
_exptl_crystal_density_diffrn 2.027
_exptl_crystal_density_meas 0
_exptl_crystal_density_method 'not measured'
_exptl_crystal_description Needle
_exptl_crystal_F_000 4356
_exptl_crystal_size_max 0.24
_exptl_crystal_size_mid 0.05
_exptl_crystal_size_min 0.02
_refine_diff_density_max 1.929
_refine_diff_density_min -0.975
_refine_diff_density_rms 0.161
_refine_ls_abs_structure_details 'Flack H D (1983), Acta Cryst. A39, 876-881'
_refine_ls_abs_structure_Flack -0.009(5)
_refine_ls_extinction_method none
_refine_ls_goodness_of_fit_ref 1.062
_refine_ls_hydrogen_treatment constr
_refine_ls_matrix_type full
_refine_ls_number_parameters 440
_refine_ls_number_reflns 11074
_refine_ls_number_restraints 8
_refine_ls_restrained_S_all 1.070
_refine_ls_R_factor_all 0.0362
_refine_ls_R_factor_gt 0.0291
_refine_ls_shift/su_max 0.006
_refine_ls_shift/su_mean 0.000
_refine_ls_structure_factor_coef Fsqd
_refine_ls_weighting_details 'calc w=1/[\s^2^(Fo^2^)+(0.0300P)^2^+9.7674P] where P=(Fo^2^+2Fc^2^)/3'
_refine_ls_weighting_scheme calc
_refine_ls_wR_factor_gt 0.0676
_refine_ls_wR_factor_ref 0.0705
_reflns_number_gt 9906
_reflns_number_total 11074
_reflns_threshold_expression >2sigma(I)
_cod_data_source_file ic0521574si20051219_111610.cif
_cod_data_source_block imw359m(Ru2Yb)
_cod_depositor_comments
;
The following automatic conversions were performed:

data item '_refine_ls_hydrogen_treatment' value 'CONSTR' was changed
to 'constr' in accordance with the
/home/saulius/struct/COD-crude-data/automatic-downloads/DataCite-retrospective/ACS/depositions/lib/dictionaries/cif_core.dic
dictionary named 'cif_core.dic' version 2.4.2 last updated on
2011-04-26.

data item '_symmetry_cell_setting' value 'Orthorhombic' was changed
to 'orthorhombic' in accordance with the
/home/saulius/struct/COD-crude-data/automatic-downloads/DataCite-retrospective/ACS/depositions/lib/dictionaries/cif_core.dic
dictionary named 'cif_core.dic' version 2.4.2 last updated on
2011-04-26.

Automatic conversion script
Id: cif_fix_values 6909 2019-04-08 15:41:33Z antanas 
;
_cod_original_sg_symbol_H-M Aba2
_cod_original_formula_sum 'C16 H36 N12.50 O16.50 Ru2 Yb1.50'
_cod_database_code 4350182

loop_
_symmetry_equiv_pos_as_xyz
'x, y, z'
'-x, -y, z'
'x+1/2, -y+1/2, z'
'-x+1/2, y+1/2, z'
'x, y+1/2, z+1/2'
'-x, -y+1/2, z+1/2'
'x+1/2, -y+1, z+1/2'
'-x+1/2, y+1, z+1/2'

loop_
_atom_site_label
_atom_site_type_symbol
_atom_site_fract_x
_atom_site_fract_y
_atom_site_fract_z
_atom_site_U_iso_or_equiv
_atom_site_adp_type
_atom_site_occupancy
_atom_site_symmetry_multiplicity
_atom_site_calc_flag
_atom_site_refinement_flags
_atom_site_disorder_assembly
_atom_site_disorder_group
Yb1 Yb 0.968507(7) 0.172015(8) 0.000857(17) 0.01150(4) Uani 1 1 d . . .
Yb2 Yb 1.0000 0.5000 0.00063(3) 0.01195(5) Uani 1 2 d S . .
Ru1 Ru 0.871282(13) 0.348198(16) -0.22060(3) 0.01062(7) Uani 1 1 d . A .
Ru2 Ru 0.851670(14) 0.298751(16) 0.27681(3) 0.01082(7) Uani 1 1 d . A .
C11 C 0.75754(18) 0.3361(2) -0.1697(3) 0.0114(9) Uani 1 1 d . . .
C13 C 0.7965(2) 0.3910(2) -0.0460(4) 0.0159(10) Uani 1 1 d . A .
H13 H 0.8272 0.4076 -0.0146 0.019 Uiso 1 1 calc R . .
C14 C 0.74698(19) 0.3994(2) -0.0038(4) 0.0175(9) Uani 1 1 d . . .
H14 H 0.7433 0.4221 0.0558 0.021 Uiso 1 1 calc R . .
C21 C 0.76376(18) 0.3022(2) -0.2638(3) 0.0109(9) Uani 1 1 d . . .
C23 C 0.8176(2) 0.2671(2) -0.3867(4) 0.0164(10) Uani 1 1 d . A .
H23 H 0.8520 0.2623 -0.4157 0.020 Uiso 1 1 calc R . .
C24 C 0.7740(2) 0.2417(2) -0.4330(4) 0.0178(10) Uani 1 1 d . . .
H24 H 0.7780 0.2192 -0.4928 0.021 Uiso 1 1 calc R . .
C31 C 0.8492(2) 0.4254(2) -0.2947(4) 0.0194(11) Uani 1 1 d . . .
C33 C 0.91770(19) 0.3977(2) -0.1328(4) 0.0144(9) Uani 1 1 d . . .
C35 C 0.9309(2) 0.3359(2) -0.3146(4) 0.0174(10) Uani 1 1 d . . .
C37 C 0.8977(2) 0.2729(2) -0.1489(4) 0.0176(11) Uani 1 1 d . . .
C42 C 0.7974(2) 0.3745(2) 0.4506(4) 0.0157(10) Uani 1 1 d . . .
H42 H 0.8319 0.3805 0.4787 0.019 Uiso 1 1 calc R . .
C52 C 0.7760(2) 0.2496(2) 0.1097(4) 0.0167(10) Uani 1 1 d . . .
H52 H 0.8068 0.2334 0.0778 0.020 Uiso 1 1 calc R . .
C61 C 0.86073(19) 0.3789(2) 0.2033(4) 0.0150(10) Uani 1 1 d . . .
C63 C 0.8986(2) 0.2565(2) 0.1820(4) 0.0160(10) Uani 1 1 d . . .
C65 C 0.9150(2) 0.3195(2) 0.3602(4) 0.0160(10) Uani 1 1 d . . .
C67 C 0.8444(2) 0.2174(2) 0.3494(4) 0.0177(10) Uani 1 1 d . . .
N12 N 0.80226(16) 0.35954(18) -0.1313(3) 0.0118(8) Uani 1 1 d . . .
N22 N 0.81306(16) 0.29818(17) -0.3023(3) 0.0113(8) Uani 1 1 d . . .
N32 N 0.8371(2) 0.4693(2) -0.3359(4) 0.0365(13) Uani 1 1 d . . .
N34 N 0.94328(18) 0.4271(2) -0.0803(3) 0.0198(9) Uani 1 1 d . . .
N36 N 1.03351(18) 0.1714(2) 0.1313(4) 0.0228(11) Uani 1 1 d . . .
N38 N 0.9163(2) 0.2320(2) -0.1090(5) 0.0374(15) Uani 1 1 d . A .
N41 N 0.79228(16) 0.34151(18) 0.3660(3) 0.0118(8) Uani 1 1 d . . .
N51 N 0.78145(15) 0.27995(18) 0.1960(3) 0.0114(8) Uani 1 1 d . . .
N62 N 0.8659(2) 0.4249(2) 0.1635(4) 0.0286(11) Uani 1 1 d . . .
N64 N 0.92360(18) 0.2274(2) 0.1256(3) 0.0175(9) Uani 1 1 d . A .
N66 N 1.0486(2) 0.1707(2) -0.0917(4) 0.0231(11) Uani 1 1 d . . .
N68 N 0.8419(2) 0.1714(2) 0.3881(4) 0.0298(12) Uani 1 1 d . A .
O11 O 1.00219(14) 0.27456(15) 0.0023(4) 0.0245(7) Uani 1 1 d . A .
O12 O 0.9526(2) 0.1070(3) -0.1346(4) 0.0496(15) Uani 1 1 d . A .
O13 O 0.8950(3) 0.1166(4) 0.0402(6) 0.019(2) Uiso 0.455(12) 1 d PU A 1
O13' O 0.8754(3) 0.1378(3) -0.0038(7) 0.025(2) Uiso 0.545(12) 1 d PU A 2
O14 O 0.9972(3) 0.0697(3) 0.0233(6) 0.025(2) Uiso 0.508(9) 1 d PU A 1
O14' O 0.9592(3) 0.0815(4) 0.0879(6) 0.025(2) Uiso 0.492(9) 1 d PU A 2
O21 O 0.94958(18) 0.5530(2) -0.1145(4) 0.0354(11) Uani 1 1 d . . .
O22 O 0.91937(17) 0.51948(18) 0.0806(3) 0.0287(9) Uani 1 1 d . . .
O23 O 0.98549(18) 0.42295(19) 0.1192(3) 0.0301(10) Uani 1 1 d . . .
N71 N 0.7688(6) 0.0992(9) 0.1363(11) 0.087(6) Uiso 0.50 1 d PD . .
O72 O 0.7213(3) 0.1083(4) 0.2080(6) 0.032(2) Uiso 0.50 1 d PD . .
O73 O 0.7631(6) 0.0901(6) 0.0366(11) 0.090(5) Uiso 0.50 1 d PD . .
O74 O 0.8186(5) 0.1077(6) 0.1709(9) 0.064(3) Uiso 0.50 1 d PD . .
O1W O 0.4675(3) 0.5059(4) 0.1804(6) 0.0210(18) Uani 0.50 1 d P . .
O2W O 0.6407(2) 0.6222(2) 0.5783(3) 0.0359(11) Uani 1 1 d . . .
O3W O 0.6368(4) 0.5224(4) -0.1696(6) 0.036(3) Uiso 0.554(12) 1 d P B 1
O3W' O 0.7044(5) 0.4971(5) -0.1968(9) 0.046(4) Uiso 0.446(12) 1 d P B 2
O4W O 0.4469(2) 0.83031(19) 0.1699(3) 0.0297(10) Uani 1 1 d . . .
O5W O 0.46548(16) 0.83015(17) 0.8283(3) 0.0208(9) Uani 1 1 d . . .
O6W O 0.5952(3) 0.4846(3) 0.0090(7) 0.0263(16) Uiso 0.526(8) 1 d PU C 1
O6W' O 0.6283(4) 0.5051(4) -0.0471(7) 0.0272(18) Uiso 0.474(8) 1 d PU C 2
O7W O 0.8437(4) 0.5442(5) 0.8488(9) 0.038(2) Uiso 0.504(15) 1 d PU D 1
O7W' O 0.8350(5) 0.5304(5) 0.8946(10) 0.042(2) Uiso 0.496(15) 1 d PU D 2
O8W O 0.7038(2) 0.1790(3) 0.3785(5) 0.0578(16) Uani 1 1 d . . .
O9W O 0.9620(4) 0.9857(5) 0.8276(7) 0.033(2) Uiso 0.50 1 d P . .

loop_
_atom_site_aniso_label
_atom_site_aniso_U_11
_atom_site_aniso_U_22
_atom_site_aniso_U_33
_atom_site_aniso_U_23
_atom_site_aniso_U_13
_atom_site_aniso_U_12
Yb1 0.01154(8) 0.01311(8) 0.00986(8) 0.00041(10) 0.00233(10) 0.00070(6)
Yb2 0.01120(11) 0.01234(11) 0.01232(11) 0.000 0.000 -0.00155(9)
Ru1 0.00760(14) 0.01164(16) 0.01261(16) -0.00035(16) -0.00009(15) -0.00053(12)
Ru2 0.00834(14) 0.01526(17) 0.00886(14) -0.00105(15) 0.00017(15) 0.00145(13)
C11 0.008(2) 0.017(2) 0.009(2) -0.0015(16) -0.0017(16) -0.0005(17)
C13 0.015(2) 0.020(3) 0.013(2) -0.0022(19) -0.0032(19) -0.0036(19)
C14 0.020(2) 0.019(2) 0.013(2) -0.001(2) -0.002(3) -0.0009(17)
C21 0.013(2) 0.009(2) 0.011(2) -0.0013(16) 0.0006(17) 0.0010(16)
C23 0.015(2) 0.020(3) 0.014(2) 0.0017(19) 0.0062(19) 0.0006(19)
C24 0.023(3) 0.017(2) 0.014(2) -0.0051(18) 0.004(2) -0.001(2)
C31 0.015(2) 0.020(3) 0.024(3) -0.002(2) -0.004(2) -0.002(2)
C33 0.007(2) 0.015(2) 0.020(2) 0.0007(19) 0.0022(19) -0.0005(17)
C35 0.014(2) 0.018(3) 0.021(3) -0.0009(19) -0.003(2) -0.0024(19)
C37 0.011(2) 0.016(2) 0.026(3) -0.004(2) -0.002(2) 0.0006(19)
C42 0.013(2) 0.020(2) 0.015(2) -0.0031(19) -0.0033(19) 0.0015(19)
C52 0.014(2) 0.021(3) 0.015(2) -0.0065(19) 0.0022(19) 0.0050(19)
C61 0.005(2) 0.026(3) 0.014(2) 0.0013(19) 0.0005(17) -0.0016(18)
C63 0.013(2) 0.023(3) 0.012(2) 0.005(2) -0.0035(19) 0.000(2)
C65 0.013(2) 0.021(3) 0.014(2) -0.0012(19) 0.002(2) 0.0035(19)
C67 0.018(2) 0.020(3) 0.015(2) -0.0035(19) 0.005(2) 0.006(2)
N12 0.0113(18) 0.0129(19) 0.0113(18) -0.0030(15) -0.0028(16) -0.0012(15)
N22 0.0116(19) 0.0102(19) 0.0123(19) 0.0002(14) 0.0018(15) -0.0013(15)
N32 0.044(3) 0.022(3) 0.043(3) 0.009(2) -0.020(3) 0.003(2)
N34 0.013(2) 0.023(2) 0.023(2) -0.0036(18) 0.0002(18) -0.0033(18)
N36 0.015(2) 0.028(3) 0.025(3) 0.007(2) 0.000(2) -0.0045(19)
N38 0.033(3) 0.018(3) 0.061(4) 0.003(3) -0.030(3) 0.003(2)
N41 0.0090(18) 0.017(2) 0.0094(18) 0.0008(15) -0.0007(15) 0.0016(15)
N51 0.0090(18) 0.0137(19) 0.0116(18) 0.0003(15) -0.0020(15) 0.0022(15)
N62 0.031(3) 0.028(3) 0.026(3) 0.006(2) 0.004(2) -0.006(2)
N64 0.011(2) 0.026(3) 0.016(2) -0.0025(19) -0.0005(17) -0.0008(18)
N66 0.021(2) 0.026(3) 0.022(3) 0.0042(19) 0.007(2) 0.004(2)
N68 0.033(3) 0.027(3) 0.030(3) 0.009(2) 0.014(2) 0.011(2)
O11 0.0229(17) 0.0271(18) 0.0234(17) -0.003(2) 0.003(2) -0.0063(14)
O12 0.048(3) 0.072(4) 0.029(3) -0.023(3) 0.014(2) -0.029(3)
O21 0.027(2) 0.032(2) 0.047(3) 0.021(2) -0.012(2) -0.0076(19)
O22 0.027(2) 0.020(2) 0.038(2) -0.0055(17) 0.0151(19) 0.0024(17)
O23 0.028(2) 0.032(2) 0.031(2) 0.0184(18) -0.0071(19) -0.0049(19)
O1W 0.022(4) 0.016(4) 0.025(4) -0.002(3) 0.008(3) -0.003(3)
O2W 0.044(3) 0.031(2) 0.033(2) 0.0030(19) 0.004(2) -0.010(2)
O4W 0.043(3) 0.024(2) 0.022(2) 0.0027(17) 0.002(2) 0.0007(19)
O5W 0.021(2) 0.021(2) 0.021(2) -0.0003(15) 0.0009(16) -0.0014(15)
O8W 0.040(3) 0.068(4) 0.065(4) -0.015(3) -0.017(3) 0.011(3)

loop_
_atom_type_symbol
_atom_type_description
_atom_type_scat_dispersion_real
_atom_type_scat_dispersion_imag
_atom_type_scat_source
C C 0.0033 0.0016 'International Tables Vol C Tables 4.2.6.8 and 6.1.1.4'
H H 0.0000 0.0000 'International Tables Vol C Tables 4.2.6.8 and 6.1.1.4'
N N 0.0061 0.0033 'International Tables Vol C Tables 4.2.6.8 and 6.1.1.4'
O O 0.0106 0.0060 'International Tables Vol C Tables 4.2.6.8 and 6.1.1.4'
Ru Ru -1.2594 0.8363 'International Tables Vol C Tables 4.2.6.8 and 6.1.1.4'
Yb Yb -0.3850 5.5486 'International Tables Vol C Tables 4.2.6.8 and 6.1.1.4'

loop_
_geom_angle_atom_site_label_1
_geom_angle_atom_site_label_2
_geom_angle_atom_site_label_3
_geom_angle
_geom_angle_site_symmetry_1
_geom_angle_site_symmetry_3
O13 Yb1 O14' 48.7(3) . .
O13 Yb1 O12 73.6(2) . .
O14' Yb1 O12 81.7(3) . .
O13 Yb1 N66 143.6(2) . .
O14' Yb1 N66 110.0(2) . .
O12 Yb1 N66 74.08(17) . .
O13 Yb1 N64 74.0(2) . .
O14' Yb1 N64 91.9(2) . .
O12 Yb1 N64 141.80(17) . .
N66 Yb1 N64 141.90(17) . .
O13 Yb1 N38 89.9(3) . .
O14' Yb1 N38 137.4(3) . .
O12 Yb1 N38 76.1(2) . .
N66 Yb1 N38 98.3(2) . .
N64 Yb1 N38 84.11(19) . .
O13 Yb1 O14 73.0(3) . .
O14' Yb1 O14 32.5(3) . .
O12 Yb1 O14 64.9(2) . .
N66 Yb1 O14 78.4(2) . .
N64 Yb1 O14 122.7(2) . .
N38 Yb1 O14 140.3(2) . .
O13 Yb1 N36 112.0(3) . .
O14' Yb1 N36 72.0(2) . .
O12 Yb1 N36 133.0(2) . .
N66 Yb1 N36 79.2(2) . .
N64 Yb1 N36 78.57(17) . .
N38 Yb1 N36 146.58(18) . .
O14 Yb1 N36 72.3(2) . .
O13 Yb1 O11 141.7(2) . .
O14' Yb1 O11 146.5(2) . .
O12 Yb1 O11 129.36(18) . .
N66 Yb1 O11 73.67(15) . .
N64 Yb1 O11 71.21(16) . .
N38 Yb1 O11 71.18(17) . .
O14 Yb1 O11 141.1(2) . .
N36 Yb1 O11 76.24(16) . .
O13 Yb1 O13' 21.6(2) . .
O14' Yb1 O13' 69.7(3) . .
O12 Yb1 O13' 68.4(2) . .
N66 Yb1 O13' 142.2(2) . .
N64 Yb1 O13' 74.0(2) . .
N38 Yb1 O13' 68.4(2) . .
O14 Yb1 O13' 90.0(3) . .
N36 Yb1 O13' 131.5(2) . .
O11 Yb1 O13' 128.39(19) . .
O21 Yb2 O21 95.7(3) . 2_765
O21 Yb2 O22 151.11(15) . 2_765
O21 Yb2 O22 75.33(16) 2_765 2_765
O21 Yb2 O22 75.33(16) . .
O21 Yb2 O22 151.12(15) 2_765 .
O22 Yb2 O22 124.7(2) 2_765 .
O21 Yb2 O23 137.15(15) . .
O21 Yb2 O23 100.20(17) 2_765 .
O22 Yb2 O23 71.73(15) 2_765 .
O22 Yb2 O23 71.60(15) . .
O21 Yb2 O23 100.20(17) . 2_765
O21 Yb2 O23 137.15(15) 2_765 2_765
O22 Yb2 O23 71.60(15) 2_765 2_765
O22 Yb2 O23 71.73(15) . 2_765
O23 Yb2 O23 94.6(2) . 2_765
O21 Yb2 N34 71.38(15) . 2_765
O21 Yb2 N34 73.12(16) 2_765 2_765
O22 Yb2 N34 79.73(15) 2_765 2_765
O22 Yb2 N34 126.85(14) . 2_765
O23 Yb2 N34 151.43(15) . 2_765
O23 Yb2 N34 74.83(16) 2_765 2_765
O21 Yb2 N34 73.12(16) . .
O21 Yb2 N34 71.38(15) 2_765 .
O22 Yb2 N34 126.85(14) 2_765 .
O22 Yb2 N34 79.73(15) . .
O23 Yb2 N34 74.83(16) . .
O23 Yb2 N34 151.43(15) 2_765 .
N34 Yb2 N34 125.9(2) 2_765 .
C35 Ru1 C33 91.0(2) . .
C35 Ru1 C37 87.0(2) . .
C33 Ru1 C37 88.4(2) . .
C35 Ru1 C31 90.2(2) . .
C33 Ru1 C31 89.7(2) . .
C37 Ru1 C31 176.6(2) . .
C35 Ru1 N12 174.45(19) . .
C33 Ru1 N12 94.14(17) . .
C37 Ru1 N12 95.19(19) . .
C31 Ru1 N12 87.77(19) . .
C35 Ru1 N22 96.43(18) . .
C33 Ru1 N22 172.52(17) . .
C37 Ru1 N22 92.75(18) . .
C31 Ru1 N22 89.49(18) . .
N12 Ru1 N22 78.40(15) . .
C63 Ru2 C65 90.1(2) . .
C63 Ru2 C61 91.5(2) . .
C65 Ru2 C61 89.4(2) . .
C63 Ru2 C67 87.2(2) . .
C65 Ru2 C67 90.0(2) . .
C61 Ru2 C67 178.5(2) . .
C63 Ru2 N51 93.89(18) . .
C65 Ru2 N51 176.04(18) . .
C61 Ru2 N51 90.59(17) . .
C67 Ru2 N51 90.12(19) . .
C63 Ru2 N41 172.23(19) . .
C65 Ru2 N41 97.69(18) . .
C61 Ru2 N41 88.33(18) . .
C67 Ru2 N41 93.06(18) . .
N51 Ru2 N41 78.35(15) . .
N12 C11 N41 127.2(4) . 8_644
N12 C11 C21 116.0(4) . .
N41 C11 C21 116.7(4) 8_644 .
N12 C13 C14 121.2(5) . .
N12 C13 H13 119.4 . .
C14 C13 H13 119.4 . .
C13 C14 C42 119.0(5) . 8_644
C13 C14 H14 120.5 . .
C42 C14 H14 120.5 8_644 .
N22 C21 N51 126.3(4) . 8_644
N22 C21 C11 117.5(4) . .
N51 C21 C11 116.1(4) 8_644 .
N22 C23 C24 122.0(5) . .
N22 C23 H23 119.0 . .
C24 C23 H23 119.0 . .
C23 C24 C52 118.3(5) . 8_644
C23 C24 H24 120.9 . .
C52 C24 H24 120.9 8_644 .
N32 C31 Ru1 179.4(5) . .
N34 C33 Ru1 177.9(4) . .
N36 C35 Ru1 178.9(5) 6_754 .
N38 C37 Ru1 175.1(5) . .
N41 C42 C14 120.6(5) . 8_645
N41 C42 H42 119.7 . .
C14 C42 H42 119.7 8_645 .
N51 C52 C24 120.8(5) . 8_645
N51 C52 H52 119.6 . .
C24 C52 H52 119.6 8_645 .
N62 C61 Ru2 178.5(5) . .
N64 C63 Ru2 174.4(5) . .
N66 C65 Ru2 177.8(5) 6_755 .
N68 C67 Ru2 177.5(5) . .
C11 N12 C13 116.0(4) . .
C11 N12 Ru1 114.6(3) . .
C13 N12 Ru1 129.2(3) . .
C23 N22 C21 116.3(4) . .
C23 N22 Ru1 130.5(3) . .
C21 N22 Ru1 113.2(3) . .
C33 N34 Yb2 168.8(4) . .
C35 N36 Yb1 169.0(5) 6_755 .
C37 N38 Yb1 162.1(5) . .
C11 N41 C42 115.9(4) 8_645 .
C11 N41 Ru2 113.9(3) 8_645 .
C42 N41 Ru2 130.1(3) . .
C21 N51 C52 116.3(4) 8_645 .
C21 N51 Ru2 114.8(3) 8_645 .
C52 N51 Ru2 128.9(3) . .
C63 N64 Yb1 174.7(4) . .
C65 N66 Yb1 167.8(4) 6_754 .
O74 N71 O73 117.4(14) . .
O74 N71 O72 118.5(12) . .
O73 N71 O72 123.6(13) . .

loop_
_geom_bond_atom_site_label_1
_geom_bond_atom_site_label_2
_geom_bond_distance
_geom_bond_site_symmetry_2
Yb1 O13 2.266(8) .
Yb1 O14' 2.320(8) .
Yb1 O12 2.353(5) .
Yb1 N66 2.359(5) .
Yb1 N64 2.360(5) .
Yb1 N38 2.374(5) .
Yb1 O14 2.378(7) .
Yb1 N36 2.394(5) .
Yb1 O11 2.405(3) .
Yb1 O13' 2.446(7) .
Yb2 O21 2.314(4) .
Yb2 O21 2.314(4) 2_765
Yb2 O22 2.325(4) 2_765
Yb2 O22 2.325(4) .
Yb2 O23 2.357(4) .
Yb2 O23 2.357(4) 2_765
Yb2 N34 2.400(4) 2_765
Yb2 N34 2.400(4) .
Ru1 C35 1.974(5) .
Ru1 C33 1.982(5) .
Ru1 C37 2.028(5) .
Ru1 C31 2.044(5) .
Ru1 N12 2.118(4) .
Ru1 N22 2.130(4) .
Ru2 C63 1.968(5) .
Ru2 C65 1.995(5) .
Ru2 C61 2.033(5) .
Ru2 C67 2.046(5) .
Ru2 N51 2.106(4) .
Ru2 N41 2.128(4) .
C11 N12 1.335(6) .
C11 N41 1.340(6) 8_644
C11 C21 1.480(6) .
C13 N12 1.349(6) .
C13 C14 1.374(7) .
C13 H13 0.9500 .
C14 C42 1.382(7) 8_644
C14 H14 0.9500 .
C21 N22 1.340(6) .
C21 N51 1.345(6) 8_644
C23 N22 1.332(6) .
C23 C24 1.373(7) .
C23 H23 0.9500 .
C24 C52 1.387(7) 8_644
C24 H24 0.9500 .
C31 N32 1.153(7) .
C33 N34 1.153(7) .
C35 N36 1.161(7) 6_754
C37 N38 1.144(7) .
C42 N41 1.357(6) .
C42 C14 1.382(7) 8_645
C42 H42 0.9500 .
C52 N51 1.348(6) .
C52 C24 1.387(7) 8_645
C52 H52 0.9500 .
C61 N62 1.152(7) .
C63 N64 1.173(7) .
C65 N66 1.137(7) 6_755
C67 N68 1.138(7) .
N36 C35 1.161(7) 6_755
N41 C11 1.340(6) 8_645
N51 C21 1.345(6) 8_645
N66 C65 1.137(7) 6_754
N71 O74 1.340(15) .
N71 O73 1.366(15) .
N71 O72 1.545(14) .
O1W O1W 1.646(16) 2_665

loop_
_geom_torsion_atom_site_label_1
_geom_torsion_atom_site_label_2
_geom_torsion_atom_site_label_3
_geom_torsion_atom_site_label_4
_geom_torsion
_geom_torsion_site_symmetry_1
_geom_torsion_site_symmetry_4
N12 C13 C14 C42 0.7(7) . 8_644
N12 C11 C21 N22 -0.3(6) . .
N41 C11 C21 N22 177.7(4) 8_644 .
N12 C11 C21 N51 -178.3(4) . 8_644
N41 C11 C21 N51 -0.3(6) 8_644 8_644
N22 C23 C24 C52 0.7(8) . 8_644
C35 Ru1 C31 N32 -95(62) . .
C33 Ru1 C31 N32 -4(62) . .
C37 Ru1 C31 N32 -60(64) . .
N12 Ru1 C31 N32 90(62) . .
N22 Ru1 C31 N32 169(100) . .
C35 Ru1 C33 N34 163(13) . .
C37 Ru1 C33 N34 -110(13) . .
C31 Ru1 C33 N34 72(13) . .
N12 Ru1 C33 N34 -15(13) . .
N22 Ru1 C33 N34 -11(14) . .
C33 Ru1 C35 N36 34(24) . 6_754
C37 Ru1 C35 N36 -55(24) . 6_754
C31 Ru1 C35 N36 124(24) . 6_754
N12 Ru1 C35 N36 -168(100) . 6_754
N22 Ru1 C35 N36 -147(24) . 6_754
C35 Ru1 C37 N38 46(7) . .
C33 Ru1 C37 N38 -45(7) . .
C31 Ru1 C37 N38 11(9) . .
N12 Ru1 C37 N38 -139(7) . .
N22 Ru1 C37 N38 142(7) . .
C63 Ru2 C61 N62 -142(17) . .
C65 Ru2 C61 N62 -52(17) . .
C67 Ru2 C61 N62 -117(18) . .
N51 Ru2 C61 N62 124(17) . .
N41 Ru2 C61 N62 46(17) . .
C65 Ru2 C63 N64 133(5) . .
C61 Ru2 C63 N64 -138(5) . .
C67 Ru2 C63 N64 43(5) . .
N51 Ru2 C63 N64 -47(5) . .
N41 Ru2 C63 N64 -49(5) . .
C63 Ru2 C65 N66 -64(13) . 6_755
C61 Ru2 C65 N66 -156(13) . 6_755
C67 Ru2 C65 N66 23(13) . 6_755
N51 Ru2 C65 N66 115(12) . 6_755
N41 Ru2 C65 N66 116(13) . 6_755
C63 Ru2 C67 N68 18(13) . .
C65 Ru2 C67 N68 -72(13) . .
C61 Ru2 C67 N68 -7(19) . .
N51 Ru2 C67 N68 112(13) . .
N41 Ru2 C67 N68 -170(13) . .
N41 C11 N12 C13 1.5(7) 8_644 .
C21 C11 N12 C13 179.3(4) . .
N41 C11 N12 Ru1 -173.4(4) 8_644 .
C21 C11 N12 Ru1 4.4(5) . .
C14 C13 N12 C11 -1.8(7) . .
C14 C13 N12 Ru1 172.2(4) . .
C35 Ru1 N12 C11 17(2) . .
C33 Ru1 N12 C11 174.5(4) . .
C37 Ru1 N12 C11 -96.7(4) . .
C31 Ru1 N12 C11 85.0(4) . .
N22 Ru1 N12 C11 -4.9(3) . .
C35 Ru1 N12 C13 -157.4(18) . .
C33 Ru1 N12 C13 0.5(4) . .
C37 Ru1 N12 C13 89.3(4) . .
C31 Ru1 N12 C13 -89.0(4) . .
N22 Ru1 N12 C13 -179.0(5) . .
C24 C23 N22 C21 1.4(7) . .
C24 C23 N22 Ru1 -174.4(4) . .
N51 C21 N22 C23 -2.7(7) 8_644 .
C11 C21 N22 C23 179.5(4) . .
N51 C21 N22 Ru1 173.9(4) 8_644 .
C11 C21 N22 Ru1 -3.9(5) . .
C35 Ru1 N22 C23 2.7(4) . .
C33 Ru1 N22 C23 176.6(13) . .
C37 Ru1 N22 C23 -84.7(4) . .
C31 Ru1 N22 C23 92.8(4) . .
N12 Ru1 N22 C23 -179.4(4) . .
C35 Ru1 N22 C21 -173.3(3) . .
C33 Ru1 N22 C21 0.7(15) . .
C37 Ru1 N22 C21 99.4(3) . .
C31 Ru1 N22 C21 -83.1(3) . .
N12 Ru1 N22 C21 4.7(3) . .
Ru1 C33 N34 Yb2 -109(13) . .
O21 Yb2 N34 C33 38(2) . .
O21 Yb2 N34 C33 -64(2) 2_765 .
O22 Yb2 N34 C33 -118(2) 2_765 .
O22 Yb2 N34 C33 116(2) . .
O23 Yb2 N34 C33 -171(2) . .
O23 Yb2 N34 C33 118(2) 2_765 .
N34 Yb2 N34 C33 -13(2) 2_765 .
O13 Yb1 N36 C35 101(2) . 6_755
O14' Yb1 N36 C35 72(2) . 6_755
O12 Yb1 N36 C35 13(2) . 6_755
N66 Yb1 N36 C35 -43(2) . 6_755
N64 Yb1 N36 C35 168(2) . 6_755
N38 Yb1 N36 C35 -132(2) . 6_755
O14 Yb1 N36 C35 38(2) . 6_755
O11 Yb1 N36 C35 -119(2) . 6_755
O13' Yb1 N36 C35 112(2) . 6_755
Ru1 C37 N38 Yb1 47(8) . .
O13 Yb1 N38 C37 131.6(19) . .
O14' Yb1 N38 C37 144.1(18) . .
O12 Yb1 N38 C37 -155(2) . .
N66 Yb1 N38 C37 -83.9(19) . .
N64 Yb1 N38 C37 57.7(19) . .
O14 Yb1 N38 C37 -165.8(18) . .
N36 Yb1 N38 C37 -1(2) . .
O11 Yb1 N38 C37 -14.4(19) . .
O13' Yb1 N38 C37 133(2) . .
C14 C42 N41 C11 1.1(7) 8_645 8_645
C14 C42 N41 Ru2 178.8(4) 8_645 .
C63 Ru2 N41 C11 2.6(16) . 8_645
C65 Ru2 N41 C11 -179.8(4) . 8_645
C61 Ru2 N41 C11 91.1(4) . 8_645
C67 Ru2 N41 C11 -89.4(4) . 8_645
N51 Ru2 N41 C11 0.1(3) . 8_645
C63 Ru2 N41 C42 -175.2(13) . .
C65 Ru2 N41 C42 2.5(5) . .
C61 Ru2 N41 C42 -86.7(4) . .
C67 Ru2 N41 C42 92.9(4) . .
N51 Ru2 N41 C42 -177.6(4) . .
C24 C52 N51 C21 -0.8(7) 8_645 8_645
C24 C52 N51 Ru2 -179.9(4) 8_645 .
C63 Ru2 N51 C21 -179.6(4) . 8_645
C65 Ru2 N51 C21 1(3) . 8_645
C61 Ru2 N51 C21 -88.1(4) . 8_645
C67 Ru2 N51 C21 93.1(4) . 8_645
N41 Ru2 N51 C21 0.0(3) . 8_645
C63 Ru2 N51 C52 -0.6(4) . .
C65 Ru2 N51 C52 -180(100) . .
C61 Ru2 N51 C52 90.9(4) . .
C67 Ru2 N51 C52 -87.8(4) . .
N41 Ru2 N51 C52 179.1(4) . .
Ru2 C63 N64 Yb1 82(7) . .
O13 Yb1 N64 C63 -80(5) . .
O14' Yb1 N64 C63 -126(5) . .
O12 Yb1 N64 C63 -47(5) . .
N66 Yb1 N64 C63 108(5) . .
N38 Yb1 N64 C63 12(5) . .
O14 Yb1 N64 C63 -137(5) . .
N36 Yb1 N64 C63 163(5) . .
O11 Yb1 N64 C63 84(5) . .
O13' Yb1 N64 C63 -57(5) . .
O13 Yb1 N66 C65 140(2) . 6_754
O14' Yb1 N66 C65 -173(2) . 6_754
O12 Yb1 N66 C65 112(2) . 6_754
N64 Yb1 N66 C65 -52(2) . 6_754
N38 Yb1 N66 C65 39(2) . 6_754
O14 Yb1 N66 C65 179(2) . 6_754
N36 Yb1 N66 C65 -107(2) . 6_754
O11 Yb1 N66 C65 -29(2) . 6_754
O13' Yb1 N66 C65 104(2) . 6_754
